data_7155435
loop_
_publ_author_name
'Mohan Raj, Radhakrishnan'
'Balasubramanian, Kalpattu K.'
'Easwaramoorthy, Deivanayagam'

_publ_section_title
;
 Diels-Alder trapping of in situ generated dienes from
 3,4-dihydro-2H-pyran with p-quinone catalysed by p-toluenesulfonic acid.
;
_journal_issue 5
_journal_name_full 'Organic &amp; biomolecular chemistry'
_journal_page_first 1115
_journal_page_last 1121
_journal_paper_doi 10.1039/c6ob02006b
_journal_volume 15
_journal_year 2017
_chemical_formula_moiety 'C26 H32 O5'
_chemical_formula_sum 'C26 H32 O5'
_chemical_formula_weight 424.52
_chemical_name_systematic
;
 ?
;
_space_group_IT_number 2
_symmetry_cell_setting triclinic
_symmetry_space_group_name_Hall '-P 1'
_symmetry_space_group_name_H-M 'P -1'
_atom_sites_solution_hydrogens geom
_atom_sites_solution_primary direct
_atom_sites_solution_secondary difmap
_audit_creation_method SHELXL-97
_audit_update_record
;
2016-12-23 deposited with the CCDC.
2017-01-05 downloaded from the CCDC.
;
_cell_angle_alpha 92.963(3)
_cell_angle_beta 104.082(3)
_cell_angle_gamma 117.611(2)
_cell_formula_units_Z 2
_cell_length_a 8.7034(4)
_cell_length_b 9.1817(4)
_cell_length_c 16.3996(9)
_cell_measurement_reflns_used 4476
_cell_measurement_temperature 293(2)
_cell_measurement_theta_max 26.39
_cell_measurement_theta_min 1.30
_cell_volume 1105.57(10)
_computing_structure_refinement 'SHELXL-97 (Sheldrick, 1997)'
_diffrn_ambient_temperature 293(2)
_diffrn_measured_fraction_theta_full 0.996
_diffrn_measured_fraction_theta_max 0.989
_diffrn_measurement_device_type 'Bruker SMART APEXII area-detector diffractometer'
_diffrn_measurement_method '\w and \f scans'
_diffrn_radiation_monochromator graphite
_diffrn_radiation_source 'fine-focus sealed tube'
_diffrn_radiation_type MoK\a
_diffrn_radiation_wavelength 0.71073
_diffrn_reflns_av_R_equivalents 0.0277
_diffrn_reflns_av_sigmaI/netI 0.0238
_diffrn_reflns_limit_h_max 10
_diffrn_reflns_limit_h_min -10
_diffrn_reflns_limit_k_max 11
_diffrn_reflns_limit_k_min -10
_diffrn_reflns_limit_l_max 20
_diffrn_reflns_limit_l_min -20
_diffrn_reflns_number 15987
_diffrn_reflns_theta_full 25.00
_diffrn_reflns_theta_max 26.39
_diffrn_reflns_theta_min 1.30
_exptl_absorpt_coefficient_mu 0.087
_exptl_absorpt_correction_T_max 0.9896
_exptl_absorpt_correction_T_min 0.9794
_exptl_absorpt_correction_type multi-scan
_exptl_absorpt_process_details '(<i>SADABS</i>; Bruker, 2008)'
_exptl_crystal_colour colourless
_exptl_crystal_density_diffrn 1.275
_exptl_crystal_density_method 'not measured'
_exptl_crystal_description block
_exptl_crystal_F_000 456
_exptl_crystal_size_max 0.24
_exptl_crystal_size_mid 0.18
_exptl_crystal_size_min 0.12
_refine_diff_density_max 0.485
_refine_diff_density_min -0.236
_refine_diff_density_rms 0.056
_refine_ls_extinction_coef 0.0095(18)
_refine_ls_extinction_expression Fc^*^=kFc[1+0.001xFc^2^\l^3^/sin(2\q)]^-1/4^
_refine_ls_extinction_method SHELXL
_refine_ls_goodness_of_fit_ref 1.124
_refine_ls_hydrogen_treatment mixed
_refine_ls_matrix_type full
_refine_ls_number_parameters 282
_refine_ls_number_reflns 4476
_refine_ls_number_restraints 0
_refine_ls_restrained_S_all 1.124
_refine_ls_R_factor_all 0.0778
_refine_ls_R_factor_gt 0.0720
_refine_ls_shift/su_max 0.000
_refine_ls_shift/su_mean 0.000
_refine_ls_structure_factor_coef Fsqd
_refine_ls_weighting_details 'calc w=1/[\s^2^(Fo^2^)+(0.0289P)^2^+2.2889P] where P=(Fo^2^+2Fc^2^)/3'
_refine_ls_weighting_scheme calc
_refine_ls_wR_factor_gt 0.1832
_refine_ls_wR_factor_ref 0.1857
_reflns_number_gt 3959
_reflns_number_total 4476
_reflns_threshold_expression >2sigma(I)
_cod_data_source_file c6ob02006b2.cif
_cod_data_source_block shelx
_cod_depositor_comments 'Adding full bibliography for 7155432--7155435.cif.'
_cod_original_cell_volume 1105.56(9)
_cod_database_code 7155435

loop_
_symmetry_equiv_pos_as_xyz
'x, y, z'
'-x, -y, -z'

loop_
_atom_site_label
_atom_site_type_symbol
_atom_site_fract_x
_atom_site_fract_y
_atom_site_fract_z
_atom_site_U_iso_or_equiv
_atom_site_adp_type
_atom_site_occupancy
_atom_site_symmetry_multiplicity
_atom_site_calc_flag
_atom_site_refinement_flags
C1 C 0.8909(4) 0.3268(4) 0.23584(18) 0.0323(6) Uani 1 1 d .
C14 C 0.4806(4) 0.1683(4) 0.29608(19) 0.0349(7) Uani 1 1 d .
H14 H 0.3488 0.0976 0.2707 0.042 Uiso 1 1 calc R
C9 C 0.7669(4) 0.1437(4) 0.34080(17) 0.0297(6) Uani 1 1 d .
H9 H 0.8155 0.0708 0.3282 0.036 Uiso 1 1 calc R
C8 C 0.5732(4) 0.0684(4) 0.27627(18) 0.0318(6) Uani 1 1 d .
C19 C 0.9368(4) 0.2051(4) 0.50380(19) 0.0389(7) Uani 1 1 d .
H19A H 1.0167 0.1752 0.4841 0.047 Uiso 1 1 calc R
H19B H 0.9953 0.3263 0.5173 0.047 Uiso 1 1 calc R
C18 C 0.4534(4) -0.1154(4) 0.2820(2) 0.0413(7) Uani 1 1 d .
H18A H 0.3401 -0.1637 0.2370 0.062 Uiso 1 1 calc R
H18B H 0.4304 -0.1197 0.3365 0.062 Uiso 1 1 calc R
H18C H 0.5151 -0.1773 0.2763 0.062 Uiso 1 1 calc R
C12 C 0.6436(5) 0.2128(4) 0.4495(2) 0.0397(7) Uani 1 1 d .
H12 H 0.6630 0.2544 0.5061 0.048 Uiso 1 1 calc R
C15 C 0.4429(6) 0.4015(5) 0.2654(2) 0.0542(9) Uani 1 1 d .
H15A H 0.3141 0.3273 0.2374 0.065 Uiso 1 1 calc R
H15B H 0.4826 0.4965 0.2368 0.065 Uiso 1 1 calc R
C11 C 0.7554(4) 0.1361(4) 0.43283(18) 0.0342(7) Uani 1 1 d .
H11 H 0.6857 0.0170 0.4345 0.041 Uiso 1 1 calc R
C10 C 0.8925(4) 0.3156(4) 0.32664(19) 0.0338(6) Uani 1 1 d .
C7 C 0.5779(4) 0.0748(4) 0.18355(19) 0.0341(6) Uani 1 1 d .
C2 C 1.0388(5) 0.4563(4) 0.2190(2) 0.0423(8) Uani 1 1 d .
H2 H 1.1349 0.5377 0.2640 0.051 Uiso 1 1 calc R
C25 C 1.3429(6) 0.2293(6) 0.9748(2) 0.0618(11) Uani 1 1 d .
H25A H 1.4285 0.2991 1.0294 0.074 Uiso 1 1 calc R
H25B H 1.3264 0.1173 0.9744 0.074 Uiso 1 1 calc R
C24 C 1.1636(7) 0.2242(7) 0.9641(3) 0.0717(13) Uani 1 1 d .
H24A H 1.1826 0.3374 0.9726 0.086 Uiso 1 1 calc R
H24B H 1.1098 0.1684 1.0066 0.086 Uiso 1 1 calc R
C16 C 0.4719(6) 0.4624(5) 0.3581(3) 0.0523(9) Uani 1 1 d .
H16A H 0.3976 0.5138 0.3614 0.063 Uiso 1 1 calc R
H16B H 0.5983 0.5463 0.3848 0.063 Uiso 1 1 calc R
C13 C 0.5198(4) 0.2256(4) 0.3897(2) 0.0362(7) Uani 1 1 d .
C22 C 1.1277(5) 0.2112(6) 0.8096(2) 0.0528(9) Uani 1 1 d .
H22 H 1.1549 0.3281 0.8157 0.063 Uiso 1 1 calc R
C6 C 0.7434(4) 0.2067(4) 0.16798(18) 0.0328(6) Uani 1 1 d .
C17 C 0.4216(5) 0.3171(5) 0.4058(2) 0.0483(8) Uani 1 1 d .
H17A H 0.4564 0.3588 0.4667 0.058 Uiso 1 1 calc R
H17B H 0.2912 0.2419 0.3857 0.058 Uiso 1 1 calc R
C5 C 0.7495(5) 0.2181(4) 0.0842(2) 0.0409(7) Uani 1 1 d .
H5 H 0.6520 0.1402 0.0386 0.049 Uiso 1 1 calc R
C3 C 1.0433(5) 0.4642(5) 0.1359(2) 0.0515(9) Uani 1 1 d .
H3 H 1.1430 0.5500 0.1248 0.062 Uiso 1 1 calc R
C21 C 1.0687(5) 0.2079(5) 0.6610(2) 0.0492(9) Uani 1 1 d .
H21A H 1.1639 0.1909 0.6492 0.059 Uiso 1 1 calc R
H21B H 1.1150 0.3272 0.6768 0.059 Uiso 1 1 calc R
C20 C 0.9050(5) 0.1340(5) 0.5837(2) 0.0512(9) Uani 1 1 d .
H20A H 0.8115 0.1508 0.5975 0.061 Uiso 1 1 calc R
H20B H 0.8588 0.0142 0.5707 0.061 Uiso 1 1 calc R
C23 C 1.0355(6) 0.1302(7) 0.8744(3) 0.0755(15) Uani 1 1 d .
H23A H 1.0061 0.0138 0.8678 0.091 Uiso 1 1 calc R
H23B H 0.9233 0.1342 0.8656 0.091 Uiso 1 1 calc R
C4 C 0.8991(5) 0.3441(5) 0.0689(2) 0.0489(9) Uani 1 1 d .
H4 H 0.9035 0.3488 0.0129 0.059 Uiso 1 1 calc R
C26 C 1.4172(6) 0.2985(6) 0.9034(3) 0.0633(11) Uani 1 1 d .
H26A H 1.4446 0.4142 0.9074 0.076 Uiso 1 1 calc R
H26B H 1.5296 0.2961 0.9093 0.076 Uiso 1 1 calc R
O3 O 0.5404(3) 0.3144(3) 0.25660(14) 0.0426(6) Uani 1 1 d .
O2 O 0.4465(3) -0.0221(3) 0.12407(14) 0.0499(6) Uani 1 1 d .
O1 O 0.9962(4) 0.4360(3) 0.38341(14) 0.0532(7) Uani 1 1 d .
O5 O 1.2904(3) 0.2041(4) 0.82151(16) 0.0552(7) Uani 1 1 d .
O4 O 1.0143(4) 0.1257(4) 0.72896(16) 0.0633(8) Uani 1 1 d .

loop_
_atom_site_aniso_label
_atom_site_aniso_U_11
_atom_site_aniso_U_22
_atom_site_aniso_U_33
_atom_site_aniso_U_23
_atom_site_aniso_U_13
_atom_site_aniso_U_12
C1 0.0360(15) 0.0350(15) 0.0281(14) 0.0074(12) 0.0110(12) 0.0185(13)
C14 0.0315(15) 0.0363(16) 0.0357(16) 0.0051(13) 0.0103(12) 0.0159(13)
C9 0.0329(15) 0.0312(14) 0.0255(14) 0.0052(11) 0.0091(11) 0.0160(12)
C8 0.0310(15) 0.0309(15) 0.0298(15) 0.0035(12) 0.0099(12) 0.0123(12)
C19 0.0415(17) 0.0417(17) 0.0294(15) 0.0097(13) 0.0106(13) 0.0169(14)
C18 0.0407(17) 0.0329(16) 0.0413(18) 0.0035(13) 0.0139(14) 0.0105(14)
C12 0.0495(19) 0.0428(17) 0.0295(15) 0.0081(13) 0.0182(14) 0.0218(15)
C15 0.069(3) 0.058(2) 0.057(2) 0.0224(18) 0.0243(19) 0.045(2)
C11 0.0372(16) 0.0337(15) 0.0276(14) 0.0082(12) 0.0099(12) 0.0139(13)
C10 0.0346(15) 0.0347(15) 0.0292(15) 0.0057(12) 0.0092(12) 0.0148(13)
C7 0.0356(16) 0.0352(15) 0.0288(15) 0.0006(12) 0.0072(12) 0.0170(13)
C2 0.0392(17) 0.0451(18) 0.0379(17) 0.0107(14) 0.0123(14) 0.0164(15)
C25 0.075(3) 0.066(3) 0.042(2) 0.0002(18) 0.0022(19) 0.042(2)
C24 0.092(3) 0.102(4) 0.046(2) 0.026(2) 0.032(2) 0.061(3)
C16 0.060(2) 0.048(2) 0.062(2) 0.0148(18) 0.0285(19) 0.0324(19)
C13 0.0404(17) 0.0326(15) 0.0360(16) 0.0056(12) 0.0181(13) 0.0153(13)
C22 0.050(2) 0.073(3) 0.0392(19) 0.0147(18) 0.0123(16) 0.033(2)
C6 0.0379(16) 0.0358(15) 0.0282(14) 0.0054(12) 0.0100(12) 0.0211(13)
C17 0.056(2) 0.051(2) 0.052(2) 0.0134(16) 0.0284(17) 0.0309(18)
C5 0.0493(19) 0.0488(19) 0.0280(15) 0.0074(13) 0.0109(14) 0.0272(16)
C3 0.049(2) 0.060(2) 0.048(2) 0.0243(18) 0.0249(17) 0.0219(18)
C21 0.047(2) 0.058(2) 0.0372(18) 0.0208(16) 0.0103(15) 0.0207(17)
C20 0.046(2) 0.059(2) 0.0347(18) 0.0207(16) 0.0093(15) 0.0151(17)
C23 0.055(2) 0.131(4) 0.049(2) 0.038(3) 0.0203(19) 0.048(3)
C4 0.058(2) 0.064(2) 0.0327(17) 0.0171(16) 0.0212(16) 0.0320(19)
C26 0.054(2) 0.068(3) 0.057(2) -0.002(2) 0.0051(19) 0.028(2)
O3 0.0519(14) 0.0485(13) 0.0416(13) 0.0176(10) 0.0213(11) 0.0316(12)
O2 0.0411(13) 0.0544(15) 0.0321(12) -0.0038(11) 0.0012(10) 0.0118(11)
O1 0.0599(16) 0.0370(13) 0.0291(12) -0.0003(10) 0.0069(11) 0.0010(11)
O5 0.0494(15) 0.0794(19) 0.0426(14) 0.0110(13) 0.0122(11) 0.0372(14)
O4 0.0474(15) 0.081(2) 0.0369(13) 0.0271(13) 0.0054(11) 0.0140(14)

loop_
_atom_type_symbol
_atom_type_description
_atom_type_scat_dispersion_real
_atom_type_scat_dispersion_imag
_atom_type_scat_source
C C 0.0033 0.0016 'International Tables Vol C Tables 4.2.6.8 and 6.1.1.4'
H H 0.0000 0.0000 'International Tables Vol C Tables 4.2.6.8 and 6.1.1.4'
O O 0.0106 0.0060 'International Tables Vol C Tables 4.2.6.8 and 6.1.1.4'

loop_
_geom_angle_atom_site_label_1
_geom_angle_atom_site_label_2
_geom_angle_atom_site_label_3
_geom_angle
C2 C1 C6 120.0(3)
C2 C1 C10 119.4(3)
C6 C1 C10 120.6(3)
O3 C14 C13 108.2(2)
O3 C14 C8 108.8(2)
C13 C14 C8 114.3(3)
O3 C14 H14 108.4
C13 C14 H14 108.4
C8 C14 H14 108.4
C10 C9 C11 115.2(2)
C10 C9 C8 110.9(2)
C11 C9 C8 110.1(2)
C10 C9 H9 106.7
C11 C9 H9 106.7
C8 C9 H9 106.7
C7 C8 C18 108.3(2)
C7 C8 C14 107.2(2)
C18 C8 C14 108.1(2)
C7 C8 C9 112.0(2)
C18 C8 C9 110.9(2)
C14 C8 C9 110.2(2)
C20 C19 C11 110.2(3)
C20 C19 H19A 109.6
C11 C19 H19A 109.6
C20 C19 H19B 109.6
C11 C19 H19B 109.6
H19A C19 H19B 108.1
C8 C18 H18A 109.5
C8 C18 H18B 109.5
H18A C18 H18B 109.5
C8 C18 H18C 109.5
H18A C18 H18C 109.5
H18B C18 H18C 109.5
C13 C12 C11 125.0(3)
C13 C12 H12 117.5
C11 C12 H12 117.5
O3 C15 C16 112.1(3)
O3 C15 H15A 109.2
C16 C15 H15A 109.2
O3 C15 H15B 109.2
C16 C15 H15B 109.2
H15A C15 H15B 107.9
C12 C11 C19 112.5(3)
C12 C11 C9 109.4(2)
C19 C11 C9 116.1(2)
C12 C11 H11 106.0
C19 C11 H11 106.0
C9 C11 H11 106.0
O1 C10 C1 120.3(3)
O1 C10 C9 124.3(3)
C1 C10 C9 115.3(2)
O2 C7 C6 120.7(3)
O2 C7 C8 120.7(3)
C6 C7 C8 118.5(2)
C3 C2 C1 120.1(3)
C3 C2 H2 119.9
C1 C2 H2 119.9
C26 C25 C24 110.0(3)
C26 C25 H25A 109.7
C24 C25 H25A 109.7
C26 C25 H25B 109.7
C24 C25 H25B 109.7
H25A C25 H25B 108.2
C25 C24 C23 109.7(4)
C25 C24 H24A 109.7
C23 C24 H24A 109.7
C25 C24 H24B 109.7
C23 C24 H24B 109.7
H24A C24 H24B 108.2
C15 C16 C17 110.4(3)
C15 C16 H16A 109.6
C17 C16 H16A 109.6
C15 C16 H16B 109.6
C17 C16 H16B 109.6
H16A C16 H16B 108.1
C12 C13 C14 122.5(3)
C12 C13 C17 124.8(3)
C14 C13 C17 112.3(3)
O4 C22 O5 108.4(3)
O4 C22 C23 109.0(3)
O5 C22 C23 110.2(3)
O4 C22 H22 109.7
O5 C22 H22 109.7
C23 C22 H22 109.7
C5 C6 C1 119.0(3)
C5 C6 C7 119.7(3)
C1 C6 C7 121.2(3)
C13 C17 C16 108.4(3)
C13 C17 H17A 110.0
C16 C17 H17A 110.0
C13 C17 H17B 110.0
C16 C17 H17B 110.0
H17A C17 H17B 108.4
C4 C5 C6 120.2(3)
C4 C5 H5 119.9
C6 C5 H5 119.9
C2 C3 C4 119.9(3)
C2 C3 H3 120.0
C4 C3 H3 120.0
O4 C21 C20 107.5(3)
O4 C21 H21A 110.2
C20 C21 H21A 110.2
O4 C21 H21B 110.2
C20 C21 H21B 110.2
H21A C21 H21B 108.5
C21 C20 C19 115.2(3)
C21 C20 H20A 108.5
C19 C20 H20A 108.5
C21 C20 H20B 108.5
C19 C20 H20B 108.5
H20A C20 H20B 107.5
C22 C23 C24 108.8(4)
C22 C23 H23A 109.9
C24 C23 H23A 109.9
C22 C23 H23B 109.9
C24 C23 H23B 109.9
H23A C23 H23B 108.3
C5 C4 C3 120.7(3)
C5 C4 H4 119.7
C3 C4 H4 119.7
O5 C26 C25 111.3(3)
O5 C26 H26A 109.4
C25 C26 H26A 109.4
O5 C26 H26B 109.4
C25 C26 H26B 109.4
H26A C26 H26B 108.0
C15 O3 C14 110.8(2)
C22 O5 C26 110.7(3)
C22 O4 C21 114.8(3)

loop_
_geom_bond_atom_site_label_1
_geom_bond_atom_site_label_2
_geom_bond_distance
C1 C2 1.392(4)
C1 C6 1.403(4)
C1 C10 1.495(4)
C14 O3 1.448(4)
C14 C13 1.499(4)
C14 C8 1.542(4)
C14 H14 0.9800
C9 C10 1.517(4)
C9 C11 1.540(4)
C9 C8 1.554(4)
C9 H9 0.9800
C8 C7 1.534(4)
C8 C18 1.542(4)
C19 C20 1.522(4)
C19 C11 1.533(4)
C19 H19A 0.9700
C19 H19B 0.9700
C18 H18A 0.9600
C18 H18B 0.9600
C18 H18C 0.9600
C12 C13 1.323(5)
C12 C11 1.504(4)
C12 H12 0.9300
C15 O3 1.434(4)
C15 C16 1.512(5)
C15 H15A 0.9700
C15 H15B 0.9700
C11 H11 0.9800
C10 O1 1.210(4)
C7 O2 1.214(4)
C7 C6 1.484(4)
C2 C3 1.378(5)
C2 H2 0.9300
C25 C26 1.503(6)
C25 C24 1.505(6)
C25 H25A 0.9700
C25 H25B 0.9700
C24 C23 1.527(6)
C24 H24A 0.9700
C24 H24B 0.9700
C16 C17 1.521(5)
C16 H16A 0.9700
C16 H16B 0.9700
C13 C17 1.504(4)
C22 O4 1.371(4)
C22 O5 1.414(4)
C22 C23 1.506(5)
C22 H22 0.9800
C6 C5 1.395(4)
C17 H17A 0.9700
C17 H17B 0.9700
C5 C4 1.375(5)
C5 H5 0.9300
C3 C4 1.385(5)
C3 H3 0.9300
C21 O4 1.432(4)
C21 C20 1.494(5)
C21 H21A 0.9700
C21 H21B 0.9700
C20 H20A 0.9700
C20 H20B 0.9700
C23 H23A 0.9700
C23 H23B 0.9700
C4 H4 0.9300
C26 O5 1.430(5)
C26 H26A 0.9700
C26 H26B 0.9700

loop_
_geom_torsion_atom_site_label_1
_geom_torsion_atom_site_label_2
_geom_torsion_atom_site_label_3
_geom_torsion_atom_site_label_4
_geom_torsion
O3 C14 C8 C7 -38.9(3)
C13 C14 C8 C7 -160.0(2)
O3 C14 C8 C18 -155.5(2)
C13 C14 C8 C18 83.4(3)
O3 C14 C8 C9 83.2(3)
C13 C14 C8 C9 -37.9(3)
C10 C9 C8 C7 50.8(3)
C11 C9 C8 C7 179.5(2)
C10 C9 C8 C18 172.0(2)
C11 C9 C8 C18 -59.4(3)
C10 C9 C8 C14 -68.4(3)
C11 C9 C8 C14 60.3(3)
C13 C12 C11 C19 154.4(3)
C13 C12 C11 C9 23.8(4)
C20 C19 C11 C12 73.8(4)
C20 C19 C11 C9 -159.1(3)
C10 C9 C11 C12 74.5(3)
C8 C9 C11 C12 -51.8(3)
C10 C9 C11 C19 -54.2(4)
C8 C9 C11 C19 179.6(3)
C2 C1 C10 O1 17.8(5)
C6 C1 C10 O1 -163.2(3)
C2 C1 C10 C9 -158.2(3)
C6 C1 C10 C9 20.7(4)
C11 C9 C10 O1 9.6(4)
C8 C9 C10 O1 135.4(3)
C11 C9 C10 C1 -174.6(2)
C8 C9 C10 C1 -48.7(3)
C18 C8 C7 O2 33.4(4)
C14 C8 C7 O2 -83.1(3)
C9 C8 C7 O2 156.0(3)
C18 C8 C7 C6 -149.3(3)
C14 C8 C7 C6 94.3(3)
C9 C8 C7 C6 -26.7(4)
C6 C1 C2 C3 -1.9(5)
C10 C1 C2 C3 177.1(3)
C26 C25 C24 C23 53.2(5)
O3 C15 C16 C17 -55.4(4)
C11 C12 C13 C14 -2.1(5)
C11 C12 C13 C17 -173.7(3)
O3 C14 C13 C12 -112.1(3)
C8 C14 C13 C12 9.4(4)
O3 C14 C13 C17 60.5(3)
C8 C14 C13 C17 -178.0(3)
C2 C1 C6 C5 1.0(4)
C10 C1 C6 C5 -177.9(3)
C2 C1 C6 C7 -175.3(3)
C10 C1 C6 C7 5.7(4)
O2 C7 C6 C5 -1.0(5)
C8 C7 C6 C5 -178.3(3)
O2 C7 C6 C1 175.3(3)
C8 C7 C6 C1 -2.0(4)
C12 C13 C17 C16 116.6(4)
C14 C13 C17 C16 -55.8(4)
C15 C16 C17 C13 51.6(4)
C1 C6 C5 C4 0.8(5)
C7 C6 C5 C4 177.2(3)
C1 C2 C3 C4 0.8(6)
O4 C21 C20 C19 -179.4(3)
C11 C19 C20 C21 -172.8(3)
O4 C22 C23 C24 179.1(4)
O5 C22 C23 C24 60.2(5)
C25 C24 C23 C22 -55.1(5)
C6 C5 C4 C3 -1.9(5)
C2 C3 C4 C5 1.1(6)
C24 C25 C26 O5 -56.2(5)
C16 C15 O3 C14 60.7(4)
C13 C14 O3 C15 -61.6(3)
C8 C14 O3 C15 173.7(3)
O4 C22 O5 C26 177.2(3)
C23 C22 O5 C26 -63.6(5)
C25 C26 O5 C22 61.5(4)
O5 C22 O4 C21 -71.9(4)
C23 C22 O4 C21 168.2(4)
C20 C21 O4 C22 -160.1(3)
